data_7250877
loop_
_publ_author_name
'Mamone, Salvatore'
'Floreani, Federico'
'Faramawy, Ahmed'
'Graiff, Claudia'
'Franco, Lorenzo'
'Ruzzi, Marco'
'Tubaro, Cristina'
'Stevanato, Gabriele'

_publ_section_title
;
 (De)coding SABRE of [1-13C]Pyruvate
;
_journal_name_full 'Physical Chemistry Chemical Physics'
_journal_paper_doi 10.1039/D5CP01773D
_journal_year 2025
_chemical_formula_sum 'C25 H28 Cl Ir N2'
_chemical_formula_weight 584.14
_space_group_crystal_system monoclinic
_space_group_IT_number 14
_space_group_name_Hall '-P 2ybc'
_space_group_name_H-M_alt 'P 1 21/c 1'
_atom_sites_solution_hydrogens geom
_audit_creation_method SHELXL-2018/3
_audit_update_record
;
2025-04-22 deposited with the CCDC.	2025-08-25 downloaded from the CCDC.
;
_cell_angle_alpha 90
_cell_angle_beta 93.2450(10)
_cell_angle_gamma 90
_cell_formula_units_Z 4
_cell_length_a 15.9662(5)
_cell_length_b 10.4241(3)
_cell_length_c 13.3013(4)
_cell_measurement_reflns_used 9999
_cell_measurement_temperature 200(2)
_cell_measurement_theta_max 22
_cell_measurement_theta_min 5
_cell_volume 2210.23(12)
_computing_cell_refinement 'APEX-3 (2015)'
_computing_data_collection 'APEX-3 (2015)'
_computing_data_reduction 'SAINT (2015)'
_computing_molecular_graphics 'Mercury CSD 3.10.1'
_computing_structure_refinement 'SHELXL-2018/3 (Sheldrick, 2018)'
_computing_structure_solution 'SHELXT 2018/2 (Sheldrick, 2018)'
_diffrn_ambient_temperature 200(2)
_diffrn_measured_fraction_theta_full 0.998
_diffrn_measured_fraction_theta_max 0.996
_diffrn_measurement_device_type 'Bruker D8 Venture PhotonII'
_diffrn_measurement_method 'phi & omega scan'
_diffrn_radiation_type MoK\a
_diffrn_radiation_wavelength 0.71073
_diffrn_reflns_av_R_equivalents 0.0493
_diffrn_reflns_av_unetI/netI 0.0266
_diffrn_reflns_Laue_measured_fraction_full 0.998
_diffrn_reflns_Laue_measured_fraction_max 0.996
_diffrn_reflns_limit_h_max 21
_diffrn_reflns_limit_h_min -21
_diffrn_reflns_limit_k_max 13
_diffrn_reflns_limit_k_min -13
_diffrn_reflns_limit_l_max 17
_diffrn_reflns_limit_l_min -16
_diffrn_reflns_number 88118
_diffrn_reflns_point_group_measured_fraction_full 0.998
_diffrn_reflns_point_group_measured_fraction_max 0.996
_diffrn_reflns_theta_full 25.242
_diffrn_reflns_theta_max 28.292
_diffrn_reflns_theta_min 2.334
_diffrn_source 'fine-focus sealed tube'
_exptl_absorpt_coefficient_mu 6.175
_exptl_absorpt_correction_T_max 0.7457
_exptl_absorpt_correction_T_min 0.5076
_exptl_absorpt_correction_type multi-scan
_exptl_absorpt_process_details
;
 SADABS 2016/2: Krause, L., Herbst-Irmer, R., Sheldrick G.M. & Stalke D.,
 J. Appl. Cryst. 48 (2015) 3-10
;
_exptl_crystal_density_diffrn 1.755
_exptl_crystal_density_meas ?
_exptl_crystal_description prism
_exptl_crystal_F_000 1144
_exptl_crystal_size_max 0.08
_exptl_crystal_size_mid 0.07
_exptl_crystal_size_min 0.06
_refine_diff_density_max 0.664
_refine_diff_density_min -1.255
_refine_diff_density_rms 0.097
_refine_ls_extinction_method none
_refine_ls_goodness_of_fit_ref 1.114
_refine_ls_hydrogen_treatment constr
_refine_ls_matrix_type full
_refine_ls_number_parameters 262
_refine_ls_number_reflns 5467
_refine_ls_number_restraints 0
_refine_ls_restrained_S_all 1.114
_refine_ls_R_factor_all 0.0251
_refine_ls_R_factor_gt 0.0209
_refine_ls_shift/su_max 0.003
_refine_ls_shift/su_mean 0.000
_refine_ls_structure_factor_coef Fsqd
_refine_ls_weighting_details 'w=1/[\s^2^(Fo^2^)+(0.0233P)^2^+1.5416P] where P=(Fo^2^+2Fc^2^)/3'
_refine_ls_weighting_scheme calc
_refine_ls_wR_factor_gt 0.0541
_refine_ls_wR_factor_ref 0.0561
_reflns_Friedel_coverage 0.000
_reflns_number_gt 4600
_reflns_number_total 5467
_reflns_threshold_expression 'I > 2\s(I)'
_cod_data_source_file d5cp01773d2.cif
_cod_data_source_block shelx
_cod_depositor_comments
;
The following automatic conversions were performed:

data item '_exptl_crystal_density_meas' value 'not measured' was
changed to '?' -- the value is perceived as not measured.

Automatic conversion script
Id: cif_fix_values 8170 2020-07-09 18:12:32Z antanas 
;
_cod_original_sg_symbol_H-M 'P 21/c'
_cod_database_code 7250877
_shelx_shelxl_version_number 2018/3
_shelx_space_group_comment
;
The symmetry employed for this shelxl refinement is uniquely defined
by the following loop, which should always be used as a source of
symmetry information in preference to the above space-group names.
They are only intended as comments.
;

loop_
_space_group_symop_operation_xyz
'x, y, z'
'-x, y+1/2, -z+1/2'
'-x, -y, -z'
'x, -y-1/2, z-1/2'

loop_
_atom_site_label
_atom_site_type_symbol
_atom_site_fract_x
_atom_site_fract_y
_atom_site_fract_z
_atom_site_U_iso_or_equiv
_atom_site_adp_type
_atom_site_occupancy
_atom_site_site_symmetry_order
_atom_site_calc_flag
_atom_site_refinement_flags_posn
_atom_site_refinement_flags_adp
_atom_site_refinement_flags_occupancy
_atom_site_disorder_assembly
_atom_site_disorder_group
Ir1 Ir 0.81330(2) 0.75058(2) 0.55756(2) 0.02647(5) Uani 1 1 d . . . . .
Cl1 Cl 0.72294(4) 0.90714(5) 0.62117(5) 0.03708(13) Uani 1 1 d . . . . .
N003 N 0.66453(11) 0.59176(17) 0.47325(14) 0.0293(4) Uani 1 1 d . . . . .
C3 C 0.89394(16) 0.9028(2) 0.5092(2) 0.0396(6) Uani 1 1 d . . . . .
H3 H 0.867643 0.989909 0.509080 0.047 Uiso 1 1 calc R U . . .
C4 C 0.92482(15) 0.8619(2) 0.6031(2) 0.0374(5) Uani 1 1 d . . . . .
H4 H 0.916290 0.924445 0.658555 0.045 Uiso 1 1 calc R U . . .
C5 C 0.47059(18) 0.8659(3) 0.3992(3) 0.0529(7) Uani 1 1 d . . . . .
H5 H 0.446189 0.918148 0.448220 0.063 Uiso 1 1 calc R U . . .
N007 N 0.69371(12) 0.54238(17) 0.62748(14) 0.0314(4) Uani 1 1 d . . . . .
C1 C 0.88287(15) 0.6434(2) 0.4577(2) 0.0402(6) Uani 1 1 d . . . . .
H1 H 0.848837 0.580660 0.415758 0.048 Uiso 1 1 calc R U . . .
C2 C 0.90193(16) 0.6025(2) 0.5593(2) 0.0411(6) Uani 1 1 d . . . . .
H2 H 0.878521 0.516277 0.575097 0.049 Uiso 1 1 calc R U . . .
C00A C 0.71820(13) 0.6213(2) 0.55172(17) 0.0283(4) Uani 1 1 d . . . . .
C00B C 0.66275(14) 0.6561(2) 0.37557(17) 0.0370(5) Uani 1 1 d . . . . .
H00A H 0.671935 0.591786 0.322534 0.044 Uiso 1 1 calc R U . . .
H00B H 0.709271 0.718878 0.375559 0.044 Uiso 1 1 calc R U . . .
C00C C 0.98195(17) 0.6357(3) 0.6210(2) 0.0504(7) Uani 1 1 d . . . . .
H00C H 1.029249 0.587354 0.594396 0.061 Uiso 1 1 calc R U . . .
H00D H 0.976174 0.608333 0.691525 0.061 Uiso 1 1 calc R U . . .
C00D C 0.74318(15) 0.4222(2) 0.78057(19) 0.0375(5) Uani 1 1 d . . . . .
C00E C 0.58032(16) 0.7252(2) 0.3507(2) 0.0339(5) Uani 1 1 d . . . . .
C00F C 0.54505(16) 0.8015(3) 0.4233(2) 0.0439(6) Uani 1 1 d . . . . .
H00F H 0.571774 0.809360 0.488667 0.053 Uiso 1 1 calc R U . . .
C00G C 0.72919(17) 0.5508(2) 0.73072(17) 0.0384(5) Uani 1 1 d . . . . .
H00E H 0.690990 0.602038 0.770928 0.046 Uiso 1 1 calc R U . . .
H00G H 0.783433 0.596816 0.730771 0.046 Uiso 1 1 calc R U . . .
C00H C 0.54178(16) 0.7141(3) 0.2570(2) 0.0390(5) Uani 1 1 d . . . . .
H00H H 0.566305 0.662447 0.207632 0.047 Uiso 1 1 calc R U . . .
C00I C 0.43177(17) 0.8543(3) 0.3041(3) 0.0530(7) Uani 1 1 d . . . . .
H00I H 0.380974 0.899103 0.287904 0.064 Uiso 1 1 calc R U . . .
C00J C 0.62584(14) 0.4687(2) 0.59540(18) 0.0353(5) Uani 1 1 d . . . . .
H00J H 0.597302 0.408075 0.634343 0.042 Uiso 1 1 calc R U . . .
C00K C 0.93046(18) 0.8667(3) 0.4110(2) 0.0484(6) Uani 1 1 d . . . . .
H00K H 0.985054 0.910706 0.406379 0.058 Uiso 1 1 calc R U . . .
H00L H 0.892558 0.897774 0.354738 0.058 Uiso 1 1 calc R U . . .
C00L C 1.00243(17) 0.7794(3) 0.6195(2) 0.0446(6) Uani 1 1 d . . . . .
H00M H 1.031916 0.803436 0.684247 0.054 Uiso 1 1 calc R U . . .
H00N H 1.040785 0.796569 0.565138 0.054 Uiso 1 1 calc R U . . .
C00M C 0.60774(14) 0.4989(2) 0.49886(18) 0.0348(5) Uani 1 1 d . . . . .
H00O H 0.564120 0.463307 0.456038 0.042 Uiso 1 1 calc R U . . .
C00N C 0.7360(2) 0.2965(4) 0.9323(3) 0.0650(9) Uani 1 1 d . . . . .
H00P H 0.722500 0.289432 1.000725 0.078 Uiso 1 1 calc R U . . .
C00O C 0.9435(2) 0.7230(3) 0.3988(3) 0.0534(8) Uani 1 1 d . . . . .
H00Q H 1.001763 0.701043 0.422017 0.064 Uiso 1 1 calc R U . . .
H00R H 0.936165 0.700605 0.326518 0.064 Uiso 1 1 calc R U . . .
C00P C 0.46633(19) 0.7783(3) 0.2330(2) 0.0475(7) Uani 1 1 d . . . . .
H00S H 0.439173 0.769408 0.167969 0.057 Uiso 1 1 calc R U . . .
C00Q C 0.77596(17) 0.3196(3) 0.7325(2) 0.0499(7) Uani 1 1 d . . . . .
H00T H 0.789985 0.326686 0.664276 0.060 Uiso 1 1 calc R U . . .
C00R C 0.72274(18) 0.4103(3) 0.8805(2) 0.0481(6) Uani 1 1 d . . . . .
H00U H 0.699305 0.481444 0.913608 0.058 Uiso 1 1 calc R U . . .
C00S C 0.7889(2) 0.2025(3) 0.7851(3) 0.0660(10) Uani 1 1 d . . . . .
H00V H 0.811225 0.129939 0.752644 0.079 Uiso 1 1 calc R U . . .
C00T C 0.7684(2) 0.1958(3) 0.8843(3) 0.0670(10) Uani 1 1 d . . . . .
H00W H 0.777506 0.117606 0.919990 0.080 Uiso 1 1 calc R U . . .

loop_
_atom_site_aniso_label
_atom_site_aniso_U_11
_atom_site_aniso_U_22
_atom_site_aniso_U_33
_atom_site_aniso_U_23
_atom_site_aniso_U_13
_atom_site_aniso_U_12
Ir1 0.02144(6) 0.02322(6) 0.03457(7) -0.00034(3) -0.00002(4) -0.00122(3)
Cl1 0.0331(3) 0.0328(3) 0.0459(3) -0.0071(2) 0.0069(2) 0.0050(2)
N003 0.0231(8) 0.0318(9) 0.0327(9) 0.0022(7) -0.0011(7) -0.0009(7)
C3 0.0317(12) 0.0322(12) 0.0543(15) -0.0005(11) -0.0020(11) -0.0119(10)
C4 0.0276(11) 0.0346(12) 0.0493(14) -0.0050(10) -0.0031(10) -0.0073(9)
C5 0.0413(15) 0.0378(13) 0.079(2) -0.0098(13) -0.0015(14) 0.0068(11)
N007 0.0325(10) 0.0287(9) 0.0327(10) 0.0027(7) 0.0004(8) -0.0037(7)
C1 0.0305(12) 0.0368(12) 0.0538(15) -0.0105(11) 0.0090(11) -0.0022(10)
C2 0.0312(12) 0.0322(12) 0.0601(17) -0.0019(11) 0.0049(11) 0.0064(10)
C00A 0.0272(10) 0.0263(10) 0.0314(11) 0.0022(8) 0.0006(9) 0.0015(8)
C00B 0.0296(11) 0.0472(13) 0.0338(12) 0.0075(10) -0.0010(9) 0.0032(10)
C00C 0.0331(13) 0.0514(16) 0.0662(18) 0.0007(14) -0.0033(13) 0.0119(12)
C00D 0.0352(12) 0.0306(11) 0.0451(13) 0.0041(10) -0.0122(10) -0.0072(9)
C00E 0.0276(12) 0.0328(10) 0.0416(13) 0.0003(10) 0.0042(10) -0.0070(9)
C00F 0.0386(14) 0.0424(14) 0.0501(15) -0.0093(12) -0.0036(11) 0.0018(11)
C00G 0.0513(14) 0.0294(11) 0.0337(12) 0.0001(9) -0.0036(10) -0.0049(10)
C00H 0.0362(13) 0.0405(12) 0.0399(13) 0.0067(11) -0.0027(11) 0.0016(11)
C00I 0.0358(14) 0.0334(13) 0.088(2) 0.0112(14) -0.0106(14) 0.0034(11)
C00J 0.0304(11) 0.0325(11) 0.0431(13) 0.0029(9) 0.0014(10) -0.0071(9)
C00K 0.0444(15) 0.0556(16) 0.0453(15) 0.0061(12) 0.0036(12) -0.0180(13)
C00L 0.0272(12) 0.0539(14) 0.0520(16) -0.0022(13) -0.0037(11) -0.0009(11)
C00M 0.0257(11) 0.0348(11) 0.0434(13) -0.0006(10) -0.0030(9) -0.0044(9)
C00N 0.065(2) 0.064(2) 0.064(2) 0.0268(17) -0.0129(17) -0.0106(18)
C00O 0.0483(17) 0.0582(16) 0.0555(18) -0.0087(14) 0.0199(15) -0.0084(14)
C00P 0.0386(15) 0.0479(14) 0.0539(17) 0.0160(13) -0.0165(13) -0.0022(12)
C00Q 0.0401(14) 0.0414(14) 0.0667(19) -0.0071(13) -0.0104(13) 0.0007(11)
C00R 0.0503(16) 0.0482(15) 0.0448(14) 0.0097(12) -0.0060(12) -0.0078(12)
C00S 0.0446(17) 0.0377(15) 0.113(3) -0.0128(18) -0.0229(19) 0.0036(13)
C00T 0.0488(18) 0.0474(18) 0.101(3) 0.0267(19) -0.0287(18) -0.0083(14)

loop_
_atom_type_symbol
_atom_type_description
_atom_type_scat_dispersion_real
_atom_type_scat_dispersion_imag
_atom_type_scat_source
C C 0.0033 0.0016 'International Tables Vol C Tables 4.2.6.8 and 6.1.1.4'
H H 0.0000 0.0000 'International Tables Vol C Tables 4.2.6.8 and 6.1.1.4'
Cl Cl 0.1484 0.1585 'International Tables Vol C Tables 4.2.6.8 and 6.1.1.4'
Ir Ir -1.4442 7.9887 'International Tables Vol C Tables 4.2.6.8 and 6.1.1.4'
N N 0.0061 0.0033 'International Tables Vol C Tables 4.2.6.8 and 6.1.1.4'

loop_
_geom_angle_atom_site_label_1
_geom_angle_atom_site_label_2
_geom_angle_atom_site_label_3
_geom_angle
_geom_angle_site_symmetry_1
_geom_angle_site_symmetry_3
_geom_angle_publ_flag
C00A Ir1 C2 90.84(10) . . ?
C00A Ir1 C1 92.53(9) . . ?
C2 Ir1 C1 39.96(11) . . ?
C00A Ir1 C3 158.81(10) . . ?
C2 Ir1 C3 97.52(11) . . ?
C1 Ir1 C3 81.78(10) . . ?
C00A Ir1 C4 164.00(10) . . ?
C2 Ir1 C4 81.29(10) . . ?
C1 Ir1 C4 90.33(10) . . ?
C3 Ir1 C4 37.14(10) . . ?
C00A Ir1 Cl1 90.09(6) . . ?
C2 Ir1 Cl1 158.46(8) . . ?
C1 Ir1 Cl1 161.39(8) . . ?
C3 Ir1 Cl1 89.17(8) . . ?
C4 Ir1 Cl1 92.21(7) . . ?
C00A N003 C00M 111.50(18) . . ?
C00A N003 C00B 124.27(18) . . ?
C00M N003 C00B 124.10(19) . . ?
C4 C3 C00K 124.7(3) . . ?
C4 C3 Ir1 72.11(14) . . ?
C00K C3 Ir1 109.88(17) . . ?
C4 C3 H3 114.1 . . ?
C00K C3 H3 114.1 . . ?
Ir1 C3 H3 114.1 . . ?
C3 C4 C00L 123.5(2) . . ?
C3 C4 Ir1 70.75(14) . . ?
C00L C4 Ir1 112.74(17) . . ?
C3 C4 H4 114.1 . . ?
C00L C4 H4 114.1 . . ?
Ir1 C4 H4 114.1 . . ?
C00I C5 C00F 120.2(3) . . ?
C00I C5 H5 119.9 . . ?
C00F C5 H5 119.9 . . ?
C00A N007 C00J 111.00(19) . . ?
C00A N007 C00G 122.87(19) . . ?
C00J N007 C00G 125.64(19) . . ?
C2 C1 C00O 122.6(3) . . ?
C2 C1 Ir1 69.75(14) . . ?
C00O C1 Ir1 114.16(18) . . ?
C2 C1 H1 114.2 . . ?
C00O C1 H1 114.2 . . ?
Ir1 C1 H1 114.2 . . ?
C1 C2 C00C 124.7(2) . . ?
C1 C2 Ir1 70.29(14) . . ?
C00C C2 Ir1 112.62(18) . . ?
C1 C2 H2 113.8 . . ?
C00C C2 H2 113.8 . . ?
Ir1 C2 H2 113.8 . . ?
N003 C00A N007 103.64(18) . . ?
N003 C00A Ir1 128.55(16) . . ?
N007 C00A Ir1 127.80(16) . . ?
N003 C00B C00E 112.60(19) . . ?
N003 C00B H00A 109.1 . . ?
C00E C00B H00A 109.1 . . ?
N003 C00B H00B 109.1 . . ?
C00E C00B H00B 109.1 . . ?
H00A C00B H00B 107.8 . . ?
C2 C00C C00L 112.9(2) . . ?
C2 C00C H00C 109.0 . . ?
C00L C00C H00C 109.0 . . ?
C2 C00C H00D 109.0 . . ?
C00L C00C H00D 109.0 . . ?
H00C C00C H00D 107.8 . . ?
C00Q C00D C00R 119.6(2) . . ?
C00Q C00D C00G 122.8(2) . . ?
C00R C00D C00G 117.6(2) . . ?
C00H C00E C00F 120.2(3) . . ?
C00H C00E C00B 119.9(2) . . ?
C00F C00E C00B 119.9(2) . . ?
C5 C00F C00E 119.4(3) . . ?
C5 C00F H00F 120.3 . . ?
C00E C00F H00F 120.3 . . ?
N007 C00G C00D 113.64(19) . . ?
N007 C00G H00E 108.8 . . ?
C00D C00G H00E 108.8 . . ?
N007 C00G H00G 108.8 . . ?
C00D C00G H00G 108.8 . . ?
H00E C00G H00G 107.7 . . ?
C00E C00H C00P 120.4(3) . . ?
C00E C00H H00H 119.8 . . ?
C00P C00H H00H 119.8 . . ?
C00P C00I C5 120.3(3) . . ?
C00P C00I H00I 119.9 . . ?
C5 C00I H00I 119.9 . . ?
C00M C00J N007 106.9(2) . . ?
C00M C00J H00J 126.6 . . ?
N007 C00J H00J 126.6 . . ?
C3 C00K C00O 113.6(2) . . ?
C3 C00K H00K 108.8 . . ?
C00O C00K H00K 108.8 . . ?
C3 C00K H00L 108.8 . . ?
C00O C00K H00L 108.8 . . ?
H00K C00K H00L 107.7 . . ?
C4 C00L C00C 112.5(2) . . ?
C4 C00L H00M 109.1 . . ?
C00C C00L H00M 109.1 . . ?
C4 C00L H00N 109.1 . . ?
C00C C00L H00N 109.1 . . ?
H00M C00L H00N 107.8 . . ?
C00J C00M N003 107.0(2) . . ?
C00J C00M H00O 126.5 . . ?
N003 C00M H00O 126.5 . . ?
C00T C00N C00R 119.0(4) . . ?
C00T C00N H00P 120.5 . . ?
C00R C00N H00P 120.5 . . ?
C00K C00O C1 112.7(2) . . ?
C00K C00O H00Q 109.1 . . ?
C1 C00O H00Q 109.1 . . ?
C00K C00O H00R 109.1 . . ?
C1 C00O H00R 109.1 . . ?
H00Q C00O H00R 107.8 . . ?
C00I C00P C00H 119.6(3) . . ?
C00I C00P H00S 120.2 . . ?
C00H C00P H00S 120.2 . . ?
C00D C00Q C00S 119.5(3) . . ?
C00D C00Q H00T 120.2 . . ?
C00S C00Q H00T 120.2 . . ?
C00N C00R C00D 121.0(3) . . ?
C00N C00R H00U 119.5 . . ?
C00D C00R H00U 119.5 . . ?
C00T C00S C00Q 118.7(3) . . ?
C00T C00S H00V 120.6 . . ?
C00Q C00S H00V 120.6 . . ?
C00N C00T C00S 122.1(3) . . ?
C00N C00T H00W 118.9 . . ?
C00S C00T H00W 118.9 . . ?

loop_
_geom_bond_atom_site_label_1
_geom_bond_atom_site_label_2
_geom_bond_distance
_geom_bond_site_symmetry_2
_geom_bond_publ_flag
Ir1 C00A 2.028(2) . ?
Ir1 C2 2.094(2) . ?
Ir1 C1 2.101(2) . ?
Ir1 C3 2.165(2) . ?
Ir1 C4 2.182(2) . ?
Ir1 Cl1 2.3663(5) . ?
N003 C00A 1.348(3) . ?
N003 C00M 1.382(3) . ?
N003 C00B 1.461(3) . ?
C3 C4 1.384(4) . ?
C3 C00K 1.508(4) . ?
C3 H3 1.0000 . ?
C4 C00L 1.514(4) . ?
C4 H4 1.0000 . ?
C5 C00I 1.382(4) . ?
C5 C00F 1.387(4) . ?
C5 H5 0.9500 . ?
N007 C00A 1.375(3) . ?
N007 C00J 1.376(3) . ?
N007 C00G 1.458(3) . ?
C1 C2 1.433(4) . ?
C1 C00O 1.525(4) . ?
C1 H1 1.0000 . ?
C2 C00C 1.519(4) . ?
C2 H2 1.0000 . ?
C00B C00E 1.520(3) . ?
C00B H00A 0.9900 . ?
C00B H00B 0.9900 . ?
C00C C00L 1.533(4) . ?
C00C H00C 0.9900 . ?
C00C H00D 0.9900 . ?
C00D C00Q 1.366(4) . ?
C00D C00R 1.392(4) . ?
C00D C00G 1.507(3) . ?
C00E C00H 1.363(4) . ?
C00E C00F 1.395(4) . ?
C00F H00F 0.9500 . ?
C00G H00E 0.9900 . ?
C00G H00G 0.9900 . ?
C00H C00P 1.399(4) . ?
C00H H00H 0.9500 . ?
C00I C00P 1.373(5) . ?
C00I H00I 0.9500 . ?
C00J C00M 1.338(3) . ?
C00J H00J 0.9500 . ?
C00K C00O 1.522(4) . ?
C00K H00K 0.9900 . ?
C00K H00L 0.9900 . ?
C00L H00M 0.9900 . ?
C00L H00N 0.9900 . ?
C00M H00O 0.9500 . ?
C00N C00T 1.347(6) . ?
C00N C00R 1.382(4) . ?
C00N H00P 0.9500 . ?
C00O H00Q 0.9900 . ?
C00O H00R 0.9900 . ?
C00P H00S 0.9500 . ?
C00Q C00S 1.416(5) . ?
C00Q H00T 0.9500 . ?
C00R H00U 0.9500 . ?
C00S C00T 1.379(6) . ?
C00S H00V 0.9500 . ?
C00T H00W 0.9500 . ?

loop_
_geom_torsion_atom_site_label_1
_geom_torsion_atom_site_label_2
_geom_torsion_atom_site_label_3
_geom_torsion_atom_site_label_4
_geom_torsion
_geom_torsion_site_symmetry_1
_geom_torsion_site_symmetry_2
_geom_torsion_site_symmetry_3
_geom_torsion_site_symmetry_4
_geom_torsion_publ_flag
C00K C3 C4 C00L 2.9(4) . . . . ?
Ir1 C3 C4 C00L 105.1(2) . . . . ?
C00K C3 C4 Ir1 -102.2(2) . . . . ?
C00O C1 C2 C00C 2.0(4) . . . . ?
Ir1 C1 C2 C00C -104.4(2) . . . . ?
C00O C1 C2 Ir1 106.4(2) . . . . ?
C00M N003 C00A N007 0.7(2) . . . . ?
C00B N003 C00A N007 176.69(19) . . . . ?
C00M N003 C00A Ir1 -179.63(16) . . . . ?
C00B N003 C00A Ir1 -3.7(3) . . . . ?
C00J N007 C00A N003 -1.0(2) . . . . ?
C00G N007 C00A N003 -173.45(19) . . . . ?
C00J N007 C00A Ir1 179.32(16) . . . . ?
C00G N007 C00A Ir1 6.9(3) . . . . ?
C00A N003 C00B C00E -117.2(2) . . . . ?
C00M N003 C00B C00E 58.3(3) . . . . ?
C1 C2 C00C C00L 49.6(4) . . . . ?
Ir1 C2 C00C C00L -31.4(3) . . . . ?
N003 C00B C00E C00H -135.2(2) . . . . ?
N003 C00B C00E C00F 45.9(3) . . . . ?
C00I C5 C00F C00E 0.1(4) . . . . ?
C00H C00E C00F C5 0.0(4) . . . . ?
C00B C00E C00F C5 178.9(2) . . . . ?
C00A N007 C00G C00D -140.8(2) . . . . ?
C00J N007 C00G C00D 47.9(3) . . . . ?
C00Q C00D C00G N007 42.6(3) . . . . ?
C00R C00D C00G N007 -138.6(2) . . . . ?
C00F C00E C00H C00P -0.4(4) . . . . ?
C00B C00E C00H C00P -179.4(2) . . . . ?
C00F C5 C00I C00P 0.4(4) . . . . ?
C00A N007 C00J C00M 1.0(3) . . . . ?
C00G N007 C00J C00M 173.1(2) . . . . ?
C4 C3 C00K C00O 50.5(4) . . . . ?
Ir1 C3 C00K C00O -31.0(3) . . . . ?
C3 C4 C00L C00C -92.7(3) . . . . ?
Ir1 C4 C00L C00C -11.4(3) . . . . ?
C2 C00C C00L C4 27.6(4) . . . . ?
N007 C00J C00M N003 -0.5(3) . . . . ?
C00A N003 C00M C00J -0.2(3) . . . . ?
C00B N003 C00M C00J -176.1(2) . . . . ?
C3 C00K C00O C1 27.3(4) . . . . ?
C2 C1 C00O C00K -90.6(3) . . . . ?
Ir1 C1 C00O C00K -10.0(4) . . . . ?
C5 C00I C00P C00H -0.9(4) . . . . ?
C00E C00H C00P C00I 0.9(4) . . . . ?
C00R C00D C00Q C00S -0.1(4) . . . . ?
C00G C00D C00Q C00S 178.7(2) . . . . ?
C00T C00N C00R C00D -0.7(5) . . . . ?
C00Q C00D C00R C00N 0.8(4) . . . . ?
C00G C00D C00R C00N -178.1(3) . . . . ?
C00D C00Q C00S C00T -0.5(4) . . . . ?
C00R C00N C00T C00S 0.0(5) . . . . ?
C00Q C00S C00T C00N 0.6(5) . . . . ?
